data_2225701
loop_
_publ_author_name
'Wu, Xiao-Qing'
'Huang, Qing-Chun'
'Chen, Xiao-Zhen'
'Li, Guo-You'
'Zhang, Guo-Lin'

_publ_section_title
;
 (3<i>S</i>,N<i>R</i>)-3-Hydroxymethyl-2-methyl-2-(3-methylbut-2-en-1-yl)-1,2,3,4-tetrahydroisoquinolinium
 bromide--1,1'-bi-2-naphthol (1/1)
;
_journal_coeditor_code XU2720
_journal_issue 4
_journal_name_full 'Acta Crystallographica Section E'
_journal_page_first o768
_journal_paper_doi 10.1107/S1600536810007944
_journal_volume 66
_journal_year 2010
_chemical_formula_moiety 'C16 H24 N O +, C20 H14 O2, Br -, C20 H14 O2'
_chemical_formula_sum 'C36 H38 Br N O3'
_chemical_formula_weight 612.58
_chemical_name_systematic
;
(3<i>S</i>,N<i>R</i>)-3-Hydroxymethyl-2-methyl-2-(3-methylbut-2-en-1-yl)-
1,2,3,4-tetrahydroisoquinolinium bromide--1,1'-bi-2-naphthol (1/1)
;
_space_group_IT_number 4
_symmetry_cell_setting monoclinic
_symmetry_space_group_name_Hall 'P 2yb'
_symmetry_space_group_name_H-M 'P 1 21 1'
_atom_sites_solution_hydrogens geom
_atom_sites_solution_primary direct
_atom_sites_solution_secondary difmap
_audit_creation_method SHELXL-97
_cell_angle_alpha 90.00
_cell_angle_beta 107.9760(10)
_cell_angle_gamma 90.00
_cell_formula_units_Z 2
_cell_length_a 11.3972(5)
_cell_length_b 10.1329(4)
_cell_length_c 13.8151(5)
_cell_measurement_reflns_used 10834
_cell_measurement_temperature 153(2)
_cell_measurement_theta_max 27.48
_cell_measurement_theta_min 3.09
_cell_volume 1517.58(11)
_computing_cell_refinement 'PROCESS-AUTO (Rigaku, 1998)'
_computing_data_collection 'PROCESS-AUTO (Rigaku, 1998)'
_computing_data_reduction 'CrystalStructure (Rigaku/MSC, 2002)'
_computing_molecular_graphics 'ORTEP-3 for Windows (Farrugia, 1997)'
_computing_publication_material 'WinGX (Farrugia, 1999)'
_computing_structure_refinement 'SHELXL97 (Sheldrick, 2008)'
_computing_structure_solution 'SHELXS97 (Sheldrick, 2008)'
_diffrn_ambient_temperature 153(2)
_diffrn_measured_fraction_theta_full 0.998
_diffrn_measured_fraction_theta_max 0.998
_diffrn_measurement_device_type 'Rigaku R-AXIS RAPID'
_diffrn_measurement_method '\w scans'
_diffrn_radiation_monochromator graphite
_diffrn_radiation_source 'Rotating Anode'
_diffrn_radiation_type MoK\a
_diffrn_radiation_wavelength 0.71073
_diffrn_reflns_av_R_equivalents 0.0390
_diffrn_reflns_av_sigmaI/netI 0.0652
_diffrn_reflns_limit_h_max 14
_diffrn_reflns_limit_h_min -14
_diffrn_reflns_limit_k_max 13
_diffrn_reflns_limit_k_min -12
_diffrn_reflns_limit_l_max 17
_diffrn_reflns_limit_l_min -17
_diffrn_reflns_number 15042
_diffrn_reflns_theta_full 27.48
_diffrn_reflns_theta_max 27.48
_diffrn_reflns_theta_min 3.09
_diffrn_standards_decay_% 0
_diffrn_standards_interval_count 0
_diffrn_standards_interval_time 0
_diffrn_standards_number 0
_exptl_absorpt_coefficient_mu 1.391
_exptl_absorpt_correction_T_max 0.7879
_exptl_absorpt_correction_T_min 0.5927
_exptl_absorpt_correction_type multi-scan
_exptl_absorpt_process_details '(ABSCOR; Higashi, 1995)'
_exptl_crystal_colour colorless
_exptl_crystal_density_diffrn 1.341
_exptl_crystal_density_method 'not measured'
_exptl_crystal_description block
_exptl_crystal_F_000 640
_exptl_crystal_size_max 0.42
_exptl_crystal_size_mid 0.31
_exptl_crystal_size_min 0.18
_refine_diff_density_max 0.684
_refine_diff_density_min -0.677
_refine_ls_abs_structure_details 'Flack (1983), 2637 Friedel pairs'
_refine_ls_abs_structure_Flack -0.002(13)
_refine_ls_extinction_coef 0.031(3)
_refine_ls_extinction_expression Fc^*^=kFc[1+0.001xFc^2^\l^3^/sin(2\q)]^-1/4^
_refine_ls_extinction_method 'SHELXL97 (Sheldrick, 2008)'
_refine_ls_goodness_of_fit_ref 1.000
_refine_ls_hydrogen_treatment mixed
_refine_ls_matrix_type full
_refine_ls_number_parameters 386
_refine_ls_number_reflns 6319
_refine_ls_number_restraints 1
_refine_ls_restrained_S_all 1.000
_refine_ls_R_factor_all 0.0908
_refine_ls_R_factor_gt 0.0453
_refine_ls_shift/su_max 0.000
_refine_ls_shift/su_mean 0.000
_refine_ls_structure_factor_coef Fsqd
_refine_ls_weighting_details 'calc w=1/[\s^2^(Fo^2^)+(0.1000P)^2^+1.0960P] where P=(Fo^2^+2Fc^2^)/3'
_refine_ls_weighting_scheme calc
_refine_ls_wR_factor_gt 0.1089
_refine_ls_wR_factor_ref 0.1798
_reflns_number_gt 4162
_reflns_number_total 6319
_reflns_threshold_expression I>2sigma(I)
_cod_data_source_file xu2720.cif
_cod_data_source_block I
_cod_depositor_comments
;
The following automatic conversions were performed:
'_symmetry_cell_setting' value 'Monoclinic' changed to 'monoclinic'
according to '/home/saulius/struct/CIF-dictionaries/cif_core.dic'
dictionary named 'cif_core.dic' version 2.4.1 from 2010-06-29.

Automatic conversion script
Id: cif_fix_enum 1527 2010-12-29 10:47:43Z saulius 
;
_cod_original_sg_symbol_H-M 'P 21'
_cod_database_code 2225701
_cod_database_fobs_code 2225701

loop_
_symmetry_equiv_pos_as_xyz
'x, y, z'
'-x, y+1/2, -z'

loop_
_atom_site_type_symbol
_atom_site_label
_atom_site_fract_x
_atom_site_fract_y
_atom_site_fract_z
_atom_site_U_iso_or_equiv
_atom_site_adp_type
_atom_site_calc_flag
_atom_site_refinement_flags
_atom_site_occupancy
_atom_site_disorder_assembly
_atom_site_disorder_group
Br Br1 0.24874(5) 0.38085(9) 0.48816(4) 0.0613(2) Uani d . 1 . .
O O1 -0.4886(4) 0.3748(8) 0.4353(4) 0.0836(17) Uani d . 1 . .
O O2 0.4637(4) 0.2940(4) 0.6986(3) 0.0518(10) Uani d . 1 . .
O O3 0.7346(4) 0.1223(4) 0.6721(3) 0.0472(9) Uani d . 1 . .
N N1 -0.2234(4) 0.4165(4) 0.4580(3) 0.0380(10) Uani d . 1 . .
C C1 -0.1158(5) 0.4553(7) 0.4230(4) 0.0459(13) Uani d . 1 . .
H H1A -0.0485 0.3905 0.4496 0.055 Uiso calc R 1 . .
H H1B -0.0850 0.5425 0.4522 0.055 Uiso calc R 1 . .
C C2 -0.1468(5) 0.4623(6) 0.3087(4) 0.0424(12) Uani d . 1 . .
C C3 -0.0493(5) 0.4536(7) 0.2679(4) 0.0571(17) Uani d . 1 . .
H H3 0.0319 0.4344 0.3104 0.068 Uiso calc R 1 . .
C C4 -0.0728(6) 0.4734(8) 0.1637(5) 0.0650(18) Uani d . 1 . .
H H4 -0.0072 0.4692 0.1350 0.078 Uiso calc R 1 . .
C C5 -0.1902(6) 0.4989(8) 0.1029(4) 0.0628(18) Uani d . 1 . .
H H5 -0.2053 0.5144 0.0322 0.075 Uiso calc R 1 . .
C C6 -0.2862(6) 0.5022(7) 0.1429(4) 0.0539(15) Uani d . 1 . .
H H6 -0.3676 0.5175 0.0994 0.065 Uiso calc R 1 . .
C C7 -0.2658(5) 0.4833(6) 0.2466(4) 0.0438(12) Uani d . 1 . .
C C8 -0.3700(5) 0.4857(6) 0.2910(4) 0.0449(12) Uani d . 1 . .
H H8A -0.4153 0.4011 0.2751 0.054 Uiso calc R 1 . .
H H8B -0.4278 0.5570 0.2577 0.054 Uiso calc R 1 . .
C C9 -0.3304(5) 0.5070(6) 0.4055(4) 0.0437(12) Uani d . 1 . .
H H9 -0.2974 0.5990 0.4173 0.052 Uiso calc R 1 . .
C C10 -0.4372(6) 0.5020(8) 0.4468(5) 0.0599(17) Uani d . 1 . .
H H10A -0.4092 0.5261 0.5198 0.072 Uiso calc R 1 . .
H H10B -0.5007 0.5665 0.4103 0.072 Uiso calc R 1 . .
C C11 -0.2518(6) 0.2732(6) 0.4345(5) 0.0513(14) Uani d . 1 . .
H H11A -0.2676 0.2580 0.3615 0.062 Uiso calc R 1 . .
H H11B -0.3249 0.2485 0.4535 0.062 Uiso calc R 1 . .
H H11C -0.1814 0.2195 0.4732 0.062 Uiso calc R 1 . .
C C12 -0.1876(5) 0.4348(7) 0.5745(4) 0.0473(13) Uani d . 1 . .
H H12A -0.1747 0.5300 0.5903 0.057 Uiso calc R 1 . .
H H12B -0.2573 0.4053 0.5976 0.057 Uiso calc R 1 . .
C C13 -0.0749(5) 0.3619(7) 0.6328(3) 0.0468(12) Uani d . 1 . .
H H13 -0.0843 0.2699 0.6414 0.056 Uiso calc R 1 . .
C C14 0.0378(5) 0.4109(6) 0.6745(4) 0.0476(14) Uani d . 1 . .
C C15 0.0735(7) 0.5505(7) 0.6669(5) 0.0665(18) Uani d . 1 . .
H H15A 0.1320 0.5553 0.6278 0.080 Uiso calc R 1 . .
H H15B 0.1122 0.5860 0.7353 0.080 Uiso calc R 1 . .
H H15C -0.0001 0.6024 0.6326 0.080 Uiso calc R 1 . .
C C16 0.1391(6) 0.3246(8) 0.7354(5) 0.0677(19) Uani d . 1 . .
H H16A 0.1079 0.2346 0.7362 0.081 Uiso calc R 1 . .
H H16B 0.1700 0.3583 0.8052 0.081 Uiso calc R 1 . .
H H16C 0.2062 0.3240 0.7049 0.081 Uiso calc R 1 . .
C C17 0.5660(4) 0.3709(6) 0.7316(3) 0.0363(9) Uani d . 1 . .
C C18 0.5603(5) 0.5051(5) 0.7061(4) 0.0399(11) Uani d . 1 . .
H H18 0.4852 0.5432 0.6653 0.048 Uiso calc R 1 . .
C C19 0.6647(6) 0.5809(5) 0.7408(4) 0.0467(13) Uani d . 1 . .
H H19 0.6610 0.6715 0.7223 0.056 Uiso calc R 1 . .
C C20 0.7767(5) 0.5286(5) 0.8031(4) 0.0412(12) Uani d . 1 . .
C C21 0.8858(6) 0.6058(6) 0.8398(5) 0.0541(14) Uani d . 1 . .
H H21 0.8838 0.6967 0.8223 0.065 Uiso calc R 1 . .
C C22 0.9932(6) 0.5514(7) 0.8997(5) 0.0615(17) Uani d . 1 . .
H H22 1.0651 0.6043 0.9240 0.074 Uiso calc R 1 . .
C C23 0.9971(5) 0.4173(6) 0.9254(4) 0.0531(16) Uani d . 1 . .
H H23 1.0720 0.3799 0.9671 0.064 Uiso calc R 1 . .
C C24 0.8950(5) 0.3401(6) 0.8912(4) 0.0463(13) Uani d . 1 . .
H H24 0.8998 0.2493 0.9093 0.056 Uiso calc R 1 . .
C C25 0.7809(4) 0.3932(5) 0.8287(3) 0.0356(9) Uani d . 1 . .
C C26 0.6748(4) 0.3142(5) 0.7930(3) 0.0327(10) Uani d . 1 . .
C C27 0.6773(4) 0.1713(5) 0.8183(3) 0.0341(10) Uani d . 1 . .
C C28 0.6523(4) 0.1276(5) 0.9080(3) 0.0339(10) Uani d . 1 . .
C C29 0.6179(5) 0.2139(6) 0.9743(4) 0.0460(13) Uani d . 1 . .
H H29 0.6121 0.3057 0.9597 0.055 Uiso calc R 1 . .
C C30 0.5926(6) 0.1699(7) 1.0584(4) 0.0548(15) Uani d . 1 . .
H H30 0.5694 0.2309 1.1015 0.066 Uiso calc R 1 . .
C C31 0.6007(6) 0.0339(7) 1.0825(4) 0.0555(15) Uani d . 1 . .
H H31 0.5831 0.0035 1.1416 0.067 Uiso calc R 1 . .
C C32 0.6337(5) -0.0525(6) 1.0211(4) 0.0478(13) Uani d . 1 . .
H H32 0.6395 -0.1438 1.0376 0.057 Uiso calc R 1 . .
C C33 0.6598(5) -0.0093(5) 0.9326(4) 0.0369(10) Uani d . 1 . .
C C34 0.6936(5) -0.0977(5) 0.8673(4) 0.0413(11) Uani d . 1 . .
H H34 0.6988 -0.1891 0.8831 0.050 Uiso calc R 1 . .
C C35 0.7191(5) -0.0567(5) 0.7825(4) 0.0404(11) Uani d . 1 . .
H H35 0.7426 -0.1185 0.7402 0.048 Uiso calc R 1 . .
C C36 0.7100(5) 0.0801(5) 0.7579(4) 0.0364(10) Uani d . 1 . .
H H1O -0.542(6) 0.378(9) 0.455(5) 0.061(18) Uiso d . 1 . .
H H2O 0.405(6) 0.329(6) 0.655(5) 0.053(18) Uiso d . 1 . .
H H3O 0.741(9) 0.057(10) 0.635(7) 0.12(4) Uiso d . 1 . .

loop_
_atom_site_aniso_label
_atom_site_aniso_U_11
_atom_site_aniso_U_22
_atom_site_aniso_U_33
_atom_site_aniso_U_12
_atom_site_aniso_U_13
_atom_site_aniso_U_23
Br1 0.0427(3) 0.0882(5) 0.0533(3) 0.0066(3) 0.0154(2) 0.0232(4)
O1 0.051(3) 0.115(5) 0.102(4) 0.008(4) 0.049(3) 0.028(4)
O2 0.036(2) 0.049(2) 0.059(2) -0.0024(17) -0.0014(18) 0.014(2)
O3 0.059(3) 0.044(2) 0.045(2) -0.0069(18) 0.0260(18) -0.0015(18)
N1 0.031(2) 0.048(3) 0.0339(18) 0.0060(17) 0.0091(15) 0.0000(18)
C1 0.032(3) 0.070(4) 0.035(2) 0.004(2) 0.009(2) 0.002(2)
C2 0.030(3) 0.064(4) 0.032(2) -0.001(2) 0.0084(19) 0.001(2)
C3 0.033(3) 0.099(5) 0.041(3) 0.010(3) 0.012(2) 0.006(3)
C4 0.047(4) 0.104(6) 0.050(3) -0.001(4) 0.023(3) -0.011(4)
C5 0.060(4) 0.099(5) 0.031(3) -0.005(4) 0.017(3) -0.007(3)
C6 0.051(4) 0.074(4) 0.033(3) -0.001(3) 0.008(2) -0.008(3)
C7 0.038(3) 0.054(3) 0.036(2) 0.003(2) 0.008(2) -0.002(2)
C8 0.031(3) 0.063(3) 0.039(3) 0.009(2) 0.007(2) 0.002(2)
C9 0.037(3) 0.053(3) 0.038(3) 0.010(2) 0.007(2) -0.001(2)
C10 0.039(3) 0.095(5) 0.049(3) 0.012(3) 0.018(2) 0.003(3)
C11 0.053(4) 0.046(3) 0.052(3) 0.003(3) 0.013(3) -0.007(3)
C12 0.042(3) 0.068(4) 0.031(2) 0.005(2) 0.010(2) 0.001(2)
C13 0.047(3) 0.057(3) 0.036(2) 0.003(3) 0.0123(19) 0.006(3)
C14 0.042(3) 0.065(4) 0.036(2) 0.000(2) 0.011(2) 0.003(3)
C15 0.069(5) 0.065(4) 0.064(4) -0.023(3) 0.020(3) 0.002(3)
C16 0.047(3) 0.095(5) 0.055(3) 0.002(3) 0.007(3) 0.009(3)
C17 0.036(2) 0.040(3) 0.0346(19) -0.002(2) 0.0119(16) 0.003(3)
C18 0.048(3) 0.034(3) 0.038(2) 0.006(2) 0.013(2) 0.005(2)
C19 0.063(4) 0.034(3) 0.046(3) 0.000(2) 0.021(3) -0.002(2)
C20 0.053(3) 0.035(3) 0.040(3) -0.007(2) 0.020(2) -0.007(2)
C21 0.060(4) 0.051(3) 0.055(3) -0.017(3) 0.023(3) -0.014(3)
C22 0.054(4) 0.069(4) 0.062(4) -0.023(3) 0.019(3) -0.018(3)
C23 0.042(3) 0.074(5) 0.040(2) -0.008(3) 0.008(2) -0.007(3)
C24 0.043(3) 0.057(3) 0.038(2) -0.002(2) 0.010(2) -0.002(2)
C25 0.044(2) 0.034(2) 0.0299(18) -0.007(2) 0.0132(16) -0.007(2)
C26 0.034(2) 0.035(2) 0.028(2) -0.0021(18) 0.0088(17) -0.0005(18)
C27 0.039(3) 0.033(2) 0.030(2) 0.0022(19) 0.0096(18) 0.0035(19)
C28 0.036(2) 0.032(2) 0.033(2) 0.0035(19) 0.0102(18) 0.004(2)
C29 0.058(3) 0.044(3) 0.040(3) 0.003(2) 0.021(2) -0.001(2)
C30 0.071(4) 0.061(4) 0.038(3) 0.000(3) 0.026(3) -0.002(3)
C31 0.065(4) 0.063(4) 0.041(3) 0.001(3) 0.019(3) 0.009(3)
C32 0.053(3) 0.051(3) 0.038(2) -0.002(3) 0.012(2) 0.011(2)
C33 0.034(2) 0.041(3) 0.035(2) 0.000(2) 0.0092(19) 0.010(2)
C34 0.043(3) 0.034(3) 0.043(2) 0.003(2) 0.0088(19) 0.006(2)
C35 0.050(3) 0.030(2) 0.043(3) 0.001(2) 0.018(2) 0.001(2)
C36 0.041(3) 0.038(3) 0.032(2) -0.002(2) 0.0137(19) 0.003(2)

loop_
_atom_type_symbol
_atom_type_description
_atom_type_scat_dispersion_real
_atom_type_scat_dispersion_imag
_atom_type_scat_source
C C 0.0033 0.0016 'International Tables Vol C Tables 4.2.6.8 and 6.1.1.4'
H H 0.0000 0.0000 'International Tables Vol C Tables 4.2.6.8 and 6.1.1.4'
N N 0.0061 0.0033 'International Tables Vol C Tables 4.2.6.8 and 6.1.1.4'
O O 0.0106 0.0060 'International Tables Vol C Tables 4.2.6.8 and 6.1.1.4'
Br Br -0.2901 2.4595 'International Tables Vol C Tables 4.2.6.8 and 6.1.1.4'

loop_
_geom_angle_atom_site_label_1
_geom_angle_atom_site_label_2
_geom_angle_atom_site_label_3
_geom_angle_site_symmetry_1
_geom_angle_site_symmetry_3
_geom_angle
_geom_angle_publ_flag
C10 O1 H1O . . 106(7) ?
C17 O2 H2O . . 114(4) ?
C36 O3 H3O . . 111(7) ?
C11 N1 C1 . . 109.0(4) ?
C11 N1 C9 . . 113.1(4) ?
C1 N1 C9 . . 107.7(4) ?
C11 N1 C12 . . 108.1(4) ?
C1 N1 C12 . . 108.9(4) ?
C9 N1 C12 . . 109.9(4) ?
N1 C1 C2 . . 113.5(4) ?
N1 C1 H1A . . 108.9 ?
C2 C1 H1A . . 108.9 ?
N1 C1 H1B . . 108.9 ?
C2 C1 H1B . . 108.9 ?
H1A C1 H1B . . 107.7 ?
C7 C2 C3 . . 120.8(5) ?
C7 C2 C1 . . 121.7(5) ?
C3 C2 C1 . . 117.5(5) ?
C4 C3 C2 . . 118.9(5) ?
C4 C3 H3 . . 120.5 ?
C2 C3 H3 . . 120.5 ?
C5 C4 C3 . . 120.2(6) ?
C5 C4 H4 . . 119.9 ?
C3 C4 H4 . . 119.9 ?
C4 C5 C6 . . 120.5(5) ?
C4 C5 H5 . . 119.7 ?
C6 C5 H5 . . 119.7 ?
C5 C6 C7 . . 120.7(6) ?
C5 C6 H6 . . 119.6 ?
C7 C6 H6 . . 119.6 ?
C2 C7 C6 . . 118.8(5) ?
C2 C7 C8 . . 120.0(5) ?
C6 C7 C8 . . 121.2(5) ?
C7 C8 C9 . . 114.2(4) ?
C7 C8 H8A . . 108.7 ?
C9 C8 H8A . . 108.7 ?
C7 C8 H8B . . 108.7 ?
C9 C8 H8B . . 108.7 ?
H8A C8 H8B . . 107.6 ?
C10 C9 N1 . . 115.1(5) ?
C10 C9 C8 . . 112.2(5) ?
N1 C9 C8 . . 110.4(4) ?
C10 C9 H9 . . 106.2 ?
N1 C9 H9 . . 106.2 ?
C8 C9 H9 . . 106.2 ?
O1 C10 C9 . . 110.3(5) ?
O1 C10 H10A . . 109.6 ?
C9 C10 H10A . . 109.6 ?
O1 C10 H10B . . 109.6 ?
C9 C10 H10B . . 109.6 ?
H10A C10 H10B . . 108.1 ?
N1 C11 H11A . . 109.5 ?
N1 C11 H11B . . 109.5 ?
H11A C11 H11B . . 109.5 ?
N1 C11 H11C . . 109.5 ?
H11A C11 H11C . . 109.5 ?
H11B C11 H11C . . 109.5 ?
C13 C12 N1 . . 114.3(4) ?
C13 C12 H12A . . 108.7 ?
N1 C12 H12A . . 108.7 ?
C13 C12 H12B . . 108.7 ?
N1 C12 H12B . . 108.7 ?
H12A C12 H12B . . 107.6 ?
C14 C13 C12 . . 127.4(6) ?
C14 C13 H13 . . 116.3 ?
C12 C13 H13 . . 116.3 ?
C13 C14 C16 . . 120.2(6) ?
C13 C14 C15 . . 125.0(6) ?
C16 C14 C15 . . 114.8(6) ?
C14 C15 H15A . . 109.5 ?
C14 C15 H15B . . 109.5 ?
H15A C15 H15B . . 109.5 ?
C14 C15 H15C . . 109.5 ?
H15A C15 H15C . . 109.5 ?
H15B C15 H15C . . 109.5 ?
C14 C16 H16A . . 109.5 ?
C14 C16 H16B . . 109.5 ?
H16A C16 H16B . . 109.5 ?
C14 C16 H16C . . 109.5 ?
H16A C16 H16C . . 109.5 ?
H16B C16 H16C . . 109.5 ?
O2 C17 C26 . . 118.6(5) ?
O2 C17 C18 . . 120.3(4) ?
C26 C17 C18 . . 121.1(5) ?
C19 C18 C17 . . 119.2(5) ?
C19 C18 H18 . . 120.4 ?
C17 C18 H18 . . 120.4 ?
C18 C19 C20 . . 121.9(5) ?
C18 C19 H19 . . 119.0 ?
C20 C19 H19 . . 119.0 ?
C19 C20 C25 . . 118.2(5) ?
C19 C20 C21 . . 122.7(5) ?
C25 C20 C21 . . 119.1(5) ?
C22 C21 C20 . . 121.0(6) ?
C22 C21 H21 . . 119.5 ?
C20 C21 H21 . . 119.5 ?
C21 C22 C23 . . 119.9(6) ?
C21 C22 H22 . . 120.1 ?
C23 C22 H22 . . 120.1 ?
C24 C23 C22 . . 120.9(6) ?
C24 C23 H23 . . 119.6 ?
C22 C23 H23 . . 119.6 ?
C23 C24 C25 . . 121.0(5) ?
C23 C24 H24 . . 119.5 ?
C25 C24 H24 . . 119.5 ?
C26 C25 C20 . . 120.4(4) ?
C26 C25 C24 . . 121.5(5) ?
C20 C25 C24 . . 118.2(5) ?
C17 C26 C25 . . 119.1(4) ?
C17 C26 C27 . . 119.6(4) ?
C25 C26 C27 . . 121.3(4) ?
C36 C27 C28 . . 119.0(4) ?
C36 C27 C26 . . 120.1(4) ?
C28 C27 C26 . . 120.8(4) ?
C29 C28 C33 . . 117.3(4) ?
C29 C28 C27 . . 123.0(4) ?
C33 C28 C27 . . 119.8(4) ?
C30 C29 C28 . . 122.0(5) ?
C30 C29 H29 . . 119.0 ?
C28 C29 H29 . . 119.0 ?
C29 C30 C31 . . 120.4(6) ?
C29 C30 H30 . . 119.8 ?
C31 C30 H30 . . 119.8 ?
C32 C31 C30 . . 119.6(5) ?
C32 C31 H31 . . 120.2 ?
C30 C31 H31 . . 120.2 ?
C31 C32 C33 . . 121.1(6) ?
C31 C32 H32 . . 119.5 ?
C33 C32 H32 . . 119.5 ?
C34 C33 C32 . . 122.0(5) ?
C34 C33 C28 . . 118.3(4) ?
C32 C33 C28 . . 119.7(5) ?
C35 C34 C33 . . 122.3(5) ?
C35 C34 H34 . . 118.9 ?
C33 C34 H34 . . 118.9 ?
C34 C35 C36 . . 119.1(5) ?
C34 C35 H35 . . 120.5 ?
C36 C35 H35 . . 120.5 ?
O3 C36 C27 . . 118.9(4) ?
O3 C36 C35 . . 119.5(4) ?
C27 C36 C35 . . 121.6(4) ?

loop_
_geom_bond_atom_site_label_1
_geom_bond_atom_site_label_2
_geom_bond_site_symmetry_2
_geom_bond_distance
_geom_bond_publ_flag
O1 C10 . 1.404(10) ?
O1 H1O . 0.74(7) ?
O2 C17 . 1.359(6) ?
O2 H2O . 0.83(6) ?
O3 C36 . 1.367(6) ?
O3 H3O . 0.85(10) ?
N1 C11 . 1.501(7) ?
N1 C1 . 1.503(7) ?
N1 C9 . 1.519(6) ?
N1 C12 . 1.544(6) ?
C1 C2 . 1.510(7) ?
C1 H1A . 0.9900 ?
C1 H1B . 0.9900 ?
C2 C7 . 1.379(7) ?
C2 C3 . 1.396(8) ?
C3 C4 . 1.394(8) ?
C3 H3 . 0.9500 ?
C4 C5 . 1.367(9) ?
C4 H4 . 0.9500 ?
C5 C6 . 1.371(8) ?
C5 H5 . 0.9500 ?
C6 C7 . 1.392(7) ?
C6 H6 . 0.9500 ?
C7 C8 . 1.496(8) ?
C8 C9 . 1.520(7) ?
C8 H8A . 0.9900 ?
C8 H8B . 0.9900 ?
C9 C10 . 1.497(8) ?
C9 H9 . 1.0000 ?
C10 H10A . 0.9900 ?
C10 H10B . 0.9900 ?
C11 H11A . 0.9800 ?
C11 H11B . 0.9800 ?
C11 H11C . 0.9800 ?
C12 C13 . 1.486(7) ?
C12 H12A . 0.9900 ?
C12 H12B . 0.9900 ?
C13 C14 . 1.331(8) ?
C13 H13 . 0.9500 ?
C14 C16 . 1.485(8) ?
C14 C15 . 1.485(9) ?
C15 H15A . 0.9800 ?
C15 H15B . 0.9800 ?
C15 H15C . 0.9800 ?
C16 H16A . 0.9800 ?
C16 H16B . 0.9800 ?
C16 H16C . 0.9800 ?
C17 C26 . 1.392(6) ?
C17 C18 . 1.402(8) ?
C18 C19 . 1.372(8) ?
C18 H18 . 0.9500 ?
C19 C20 . 1.405(8) ?
C19 H19 . 0.9500 ?
C20 C25 . 1.414(8) ?
C20 C21 . 1.423(8) ?
C21 C22 . 1.364(10) ?
C21 H21 . 0.9500 ?
C22 C23 . 1.402(9) ?
C22 H22 . 0.9500 ?
C23 C24 . 1.360(8) ?
C23 H23 . 0.9500 ?
C24 C25 . 1.426(7) ?
C24 H24 . 0.9500 ?
C25 C26 . 1.407(7) ?
C26 C27 . 1.488(7) ?
C27 C36 . 1.372(7) ?
C27 C28 . 1.425(6) ?
C28 C29 . 1.407(7) ?
C28 C33 . 1.425(7) ?
C29 C30 . 1.356(8) ?
C29 H29 . 0.9500 ?
C30 C31 . 1.414(9) ?
C30 H30 . 0.9500 ?
C31 C32 . 1.352(9) ?
C31 H31 . 0.9500 ?
C32 C33 . 1.413(7) ?
C32 H32 . 0.9500 ?
C33 C34 . 1.407(7) ?
C34 C35 . 1.355(7) ?
C34 H34 . 0.9500 ?
C35 C36 . 1.424(7) ?
C35 H35 . 0.9500 ?

loop_
_geom_hbond_atom_site_label_D
_geom_hbond_atom_site_label_H
_geom_hbond_atom_site_label_A
_geom_hbond_site_symmetry_A
_geom_hbond_distance_DH
_geom_hbond_distance_HA
_geom_hbond_distance_DA
_geom_hbond_angle_DHA
O1 H1O Br1 1_455 0.74(7) 2.56(7) 3.294(5) 170(6)
O2 H2O Br1 . 0.83(6) 2.50(6) 3.291(4) 161(6)
O3 H3O Br1 2_646 0.85(10) 2.50(10) 3.344(4) 174(9)

loop_
_geom_torsion_atom_site_label_1
_geom_torsion_atom_site_label_2
_geom_torsion_atom_site_label_3
_geom_torsion_atom_site_label_4
_geom_torsion_site_symmetry_1
_geom_torsion_site_symmetry_2
_geom_torsion_site_symmetry_3
_geom_torsion_site_symmetry_4
_geom_torsion
_geom_torsion_publ_flag
C11 N1 C1 C2 . . . . 71.5(6) ?
C9 N1 C1 C2 . . . . -51.6(6) ?
C12 N1 C1 C2 . . . . -170.7(5) ?
N1 C1 C2 C7 . . . . 24.1(8) ?
N1 C1 C2 C3 . . . . -159.1(5) ?
C7 C2 C3 C4 . . . . 3.4(10) ?
C1 C2 C3 C4 . . . . -173.4(7) ?
C2 C3 C4 C5 . . . . -1.0(12) ?
C3 C4 C5 C6 . . . . -1.5(12) ?
C4 C5 C6 C7 . . . . 1.8(11) ?
C3 C2 C7 C6 . . . . -3.2(10) ?
C1 C2 C7 C6 . . . . 173.5(6) ?
C3 C2 C7 C8 . . . . 177.0(6) ?
C1 C2 C7 C8 . . . . -6.3(9) ?
C5 C6 C7 C2 . . . . 0.6(10) ?
C5 C6 C7 C8 . . . . -179.6(6) ?
C2 C7 C8 C9 . . . . 18.2(8) ?
C6 C7 C8 C9 . . . . -161.6(6) ?
C11 N1 C9 C10 . . . . 71.5(6) ?
C1 N1 C9 C10 . . . . -167.9(5) ?
C12 N1 C9 C10 . . . . -49.4(6) ?
C11 N1 C9 C8 . . . . -56.7(6) ?
C1 N1 C9 C8 . . . . 63.9(6) ?
C12 N1 C9 C8 . . . . -177.6(5) ?
C7 C8 C9 C10 . . . . -177.2(5) ?
C7 C8 C9 N1 . . . . -47.4(7) ?
N1 C9 C10 O1 . . . . -61.7(6) ?
C8 C9 C10 O1 . . . . 65.6(7) ?
C11 N1 C12 C13 . . . . 62.5(6) ?
C1 N1 C12 C13 . . . . -55.8(6) ?
C9 N1 C12 C13 . . . . -173.5(5) ?
N1 C12 C13 C14 . . . . 102.3(6) ?
C12 C13 C14 C16 . . . . 176.7(5) ?
C12 C13 C14 C15 . . . . -2.3(9) ?
O2 C17 C18 C19 . . . . 179.6(5) ?
C26 C17 C18 C19 . . . . 1.2(7) ?
C17 C18 C19 C20 . . . . -1.3(8) ?
C18 C19 C20 C25 . . . . 0.9(8) ?
C18 C19 C20 C21 . . . . -180.0(5) ?
C19 C20 C21 C22 . . . . -179.7(6) ?
C25 C20 C21 C22 . . . . -0.6(8) ?
C20 C21 C22 C23 . . . . 0.4(9) ?
C21 C22 C23 C24 . . . . 0.1(9) ?
C22 C23 C24 C25 . . . . -0.3(8) ?
C19 C20 C25 C26 . . . . -0.4(7) ?
C21 C20 C25 C26 . . . . -179.6(4) ?
C19 C20 C25 C24 . . . . 179.5(4) ?
C21 C20 C25 C24 . . . . 0.3(7) ?
C23 C24 C25 C26 . . . . 180.0(5) ?
C23 C24 C25 C20 . . . . 0.1(7) ?
O2 C17 C26 C25 . . . . -179.1(4) ?
C18 C17 C26 C25 . . . . -0.8(7) ?
O2 C17 C26 C27 . . . . 1.7(6) ?
C18 C17 C26 C27 . . . . -179.9(4) ?
C20 C25 C26 C17 . . . . 0.3(6) ?
C24 C25 C26 C17 . . . . -179.5(4) ?
C20 C25 C26 C27 . . . . 179.5(4) ?
C24 C25 C26 C27 . . . . -0.4(7) ?
C17 C26 C27 C36 . . . . 91.4(6) ?
C25 C26 C27 C36 . . . . -87.7(6) ?
C17 C26 C27 C28 . . . . -92.0(6) ?
C25 C26 C27 C28 . . . . 88.9(6) ?
C36 C27 C28 C29 . . . . -179.9(5) ?
C26 C27 C28 C29 . . . . 3.5(7) ?
C36 C27 C28 C33 . . . . -1.0(7) ?
C26 C27 C28 C33 . . . . -177.6(4) ?
C33 C28 C29 C30 . . . . 0.0(8) ?
C27 C28 C29 C30 . . . . 178.9(5) ?
C28 C29 C30 C31 . . . . 0.2(9) ?
C29 C30 C31 C32 . . . . -0.1(10) ?
C30 C31 C32 C33 . . . . -0.3(10) ?
C31 C32 C33 C34 . . . . -179.6(5) ?
C31 C32 C33 C28 . . . . 0.5(8) ?
C29 C28 C33 C34 . . . . 179.8(5) ?
C27 C28 C33 C34 . . . . 0.8(7) ?
C29 C28 C33 C32 . . . . -0.4(7) ?
C27 C28 C33 C32 . . . . -179.3(5) ?
C32 C33 C34 C35 . . . . -179.8(5) ?
C28 C33 C34 C35 . . . . 0.1(7) ?
C33 C34 C35 C36 . . . . -0.7(8) ?
C28 C27 C36 O3 . . . . -179.6(4) ?
C26 C27 C36 O3 . . . . -3.0(7) ?
C28 C27 C36 C35 . . . . 0.3(8) ?
C26 C27 C36 C35 . . . . 177.0(5) ?
C34 C35 C36 O3 . . . . -179.5(5) ?
C34 C35 C36 C27 . . . . 0.6(8) ?
